data_7700724
loop_
_publ_author_name
'Ma, Xiufang'
'Chen, Bingbing'
'Zhang, Yi-Quan'
'Yang, Jinhui'
'Shi, Quan'
'Ma, Yulong'
'Liu, Xiangyu'

_publ_section_title
;
 Enhancing single-molecule magnet behaviour through decorating terminal
 ligands in Dy<sub>2</sub> compounds.
;
_journal_issue 33
_journal_name_full 'Dalton transactions (Cambridge, England : 2003)'
_journal_page_first 12622
_journal_page_last 12631
_journal_paper_doi 10.1039/c9dt02758k
_journal_volume 48
_journal_year 2019
_chemical_formula_moiety 'C56 H56 Cl4 Dy2 N8 O6, 2I, 0.48(H2 O)'
_chemical_formula_sum 'C56 H56.97 Cl4 Dy2 I2 N8 O6.48'
_chemical_formula_weight 1666.42
_space_group_crystal_system monoclinic
_space_group_IT_number 14
_space_group_name_Hall '-P 2ybc'
_space_group_name_H-M_alt 'P 1 21/c 1'
_symmetry_space_group_name_Hall '-P 2ybc'
_symmetry_space_group_name_H-M 'P 1 21/c 1'
_atom_sites_solution_hydrogens mixed
_audit_creation_method SHELXL-2014/7
_audit_update_record
;
2018-11-12 deposited with the CCDC.    2019-07-31 downloaded from the CCDC.
;
_cell_angle_alpha 90
_cell_angle_beta 107.506(2)
_cell_angle_gamma 90
_cell_formula_units_Z 2
_cell_length_a 11.8909(8)
_cell_length_b 17.0320(9)
_cell_length_c 15.4647(10)
_cell_measurement_reflns_used 4411
_cell_measurement_temperature 296(2)
_cell_measurement_theta_max 25.27
_cell_measurement_theta_min 2.99
_cell_volume 2986.9(3)
_computing_structure_refinement 'SHELXL-2014/7 (Sheldrick, 2014)'
_diffrn_ambient_temperature 296(2)
_diffrn_measured_fraction_theta_full 0.997
_diffrn_measured_fraction_theta_max 0.991
_diffrn_measurement_device_type 'PHOTON 100 CMOS detector'
_diffrn_measurement_method 'omega scan'
_diffrn_radiation_type MoK\a
_diffrn_radiation_wavelength 0.71073
_diffrn_reflns_av_R_equivalents 0.0790
_diffrn_reflns_av_unetI/netI 0.0809
_diffrn_reflns_Laue_measured_fraction_full 0.997
_diffrn_reflns_Laue_measured_fraction_max 0.991
_diffrn_reflns_limit_h_max 14
_diffrn_reflns_limit_h_min -12
_diffrn_reflns_limit_k_max 20
_diffrn_reflns_limit_k_min -20
_diffrn_reflns_limit_l_max 18
_diffrn_reflns_limit_l_min -18
_diffrn_reflns_number 17392
_diffrn_reflns_point_group_measured_fraction_full 0.997
_diffrn_reflns_point_group_measured_fraction_max 0.991
_diffrn_reflns_theta_full 25.242
_diffrn_reflns_theta_max 25.431
_diffrn_reflns_theta_min 3.010
_diffrn_source 'fine-focus sealed tube'
_exptl_absorpt_coefficient_mu 3.751
_exptl_absorpt_correction_T_max 0.7452
_exptl_absorpt_correction_T_min 0.5537
_exptl_absorpt_correction_type multi-scan
_exptl_absorpt_process_details 'SADABS (Bruker, 2014)'
_exptl_crystal_density_diffrn 1.853
_exptl_crystal_description plate
_exptl_crystal_F_000 1614
_exptl_crystal_size_max 0.180
_exptl_crystal_size_mid 0.150
_exptl_crystal_size_min 0.070
_refine_diff_density_max 1.406
_refine_diff_density_min -1.223
_refine_diff_density_rms 0.152
_refine_ls_extinction_method none
_refine_ls_goodness_of_fit_ref 1.027
_refine_ls_hydrogen_treatment mixed
_refine_ls_matrix_type full
_refine_ls_number_parameters 363
_refine_ls_number_reflns 5483
_refine_ls_number_restraints 2
_refine_ls_restrained_S_all 1.027
_refine_ls_R_factor_all 0.0968
_refine_ls_R_factor_gt 0.0495
_refine_ls_shift/su_max 0.001
_refine_ls_shift/su_mean 0.000
_refine_ls_structure_factor_coef Fsqd
_refine_ls_weighting_details 'w=1/[\s^2^(Fo^2^)+(0.0396P)^2^+1.8199P] where P=(Fo^2^+2Fc^2^)/3'
_refine_ls_weighting_scheme calc
_refine_ls_wR_factor_gt 0.0846
_refine_ls_wR_factor_ref 0.0998
_reflns_Friedel_coverage 0.000
_reflns_number_gt 3679
_reflns_number_total 5483
_reflns_threshold_expression 'I > 2\s(I)'
_cod_data_source_file c9dt02758k2.cif
_cod_data_source_block 1_CCDC1
_cod_depositor_comments 'Adding full bibliography for 7700723--7700724.cif.'
_cod_database_code 7700724
_shelx_shelxl_version_number 2014/7
_shelx_space_group_comment
;
The symmetry employed for this shelxl refinement is uniquely defined
by the following loop, which should always be used as a source of
symmetry information in preference to the above space-group names.
They are only intended as comments.
;
_shelx_estimated_absorpt_t_min 0.552
_shelx_estimated_absorpt_t_max 0.779

loop_
_space_group_symop_operation_xyz
'x, y, z'
'-x, y+1/2, -z+1/2'
'-x, -y, -z'
'x, -y-1/2, z-1/2'

loop_
_atom_site_label
_atom_site_type_symbol
_atom_site_fract_x
_atom_site_fract_y
_atom_site_fract_z
_atom_site_U_iso_or_equiv
_atom_site_adp_type
_atom_site_occupancy
_atom_site_site_symmetry_order
_atom_site_calc_flag
_atom_site_refinement_flags_posn
_atom_site_refinement_flags_adp
_atom_site_refinement_flags_occupancy
C1 C 0.2800(8) 0.1766(5) 0.2421(6) 0.050(2) Uani 1 1 d . . .
H1A H 0.2767 0.1633 0.3023 0.060 Uiso 1 1 calc R U .
H1B H 0.3277 0.2235 0.2474 0.060 Uiso 1 1 calc R U .
C2 C 0.3391(7) 0.1102(5) 0.2075(6) 0.046(2) Uani 1 1 d . . .
H2A H 0.3493 0.1259 0.1500 0.055 Uiso 1 1 calc R U .
H2B H 0.4170 0.1022 0.2498 0.055 Uiso 1 1 calc R U .
C3 C 0.0870(8) 0.2281(5) 0.2373(6) 0.048(2) Uani 1 1 d . . .
H3A H 0.1121 0.2817 0.2537 0.058 Uiso 1 1 calc R U .
H3B H 0.0994 0.1981 0.2927 0.058 Uiso 1 1 calc R U .
C4 C -0.0415(8) 0.2273(5) 0.1847(6) 0.046(2) Uani 1 1 d . . .
C5 C -0.1129(10) 0.2909(6) 0.1840(7) 0.066(3) Uani 1 1 d . . .
H5 H -0.0819 0.3373 0.2132 0.079 Uiso 1 1 calc R U .
C6 C -0.2297(11) 0.2842(7) 0.1398(8) 0.088(4) Uani 1 1 d . . .
H6 H -0.2793 0.3269 0.1372 0.106 Uiso 1 1 calc R U .
C7 C -0.2755(9) 0.2143(7) 0.0983(7) 0.074(3) Uani 1 1 d . . .
H7 H -0.3560 0.2084 0.0701 0.089 Uiso 1 1 calc R U .
C8 C -0.1985(8) 0.1539(5) 0.1002(5) 0.048(2) Uani 1 1 d . . .
H8 H -0.2283 0.1070 0.0717 0.058 Uiso 1 1 calc R U .
C9 C 0.1605(8) 0.2554(4) 0.1142(6) 0.045(2) Uani 1 1 d . . .
H9A H 0.0807 0.2621 0.0743 0.054 Uiso 1 1 calc R U .
H9B H 0.1840 0.3048 0.1459 0.054 Uiso 1 1 calc R U .
C10 C 0.3925(7) 0.2852(5) -0.0017(6) 0.044(2) Uani 1 1 d . . .
C11 C 0.3227(7) 0.2969(5) 0.0528(5) 0.041(2) Uani 1 1 d . . .
H11 H 0.3309 0.3425 0.0874 0.049 Uiso 1 1 calc R U .
C12 C 0.2390(7) 0.2407(4) 0.0569(5) 0.038(2) Uani 1 1 d . . .
C13 C 0.2281(7) 0.1717(4) 0.0064(5) 0.0322(18) Uani 1 1 d . . .
C14 C 0.3033(7) 0.1611(5) -0.0464(5) 0.040(2) Uani 1 1 d . . .
H14 H 0.2981 0.1153 -0.0801 0.048 Uiso 1 1 calc R U .
C15 C 0.3857(7) 0.2178(5) -0.0495(6) 0.049(2) Uani 1 1 d . . .
H15 H 0.4362 0.2095 -0.0844 0.058 Uiso 1 1 calc R U .
C16 C 0.2918(8) -0.0036(5) 0.2834(5) 0.048(2) Uani 1 1 d . . .
H16A H 0.3708 0.0081 0.3220 0.058 Uiso 1 1 calc R U .
H16B H 0.2861 -0.0600 0.2747 0.058 Uiso 1 1 calc R U .
C17 C 0.2058(8) 0.0212(5) 0.3309(6) 0.045(2) Uani 1 1 d . . .
C18 C 0.2362(10) 0.0161(6) 0.4246(6) 0.061(3) Uani 1 1 d . . .
H18 H 0.3118 0.0010 0.4584 0.073 Uiso 1 1 calc R U .
C19 C 0.1522(10) 0.0339(6) 0.4667(6) 0.070(3) Uani 1 1 d . . .
H19 H 0.1703 0.0314 0.5295 0.084 Uiso 1 1 calc R U .
C20 C 0.0415(10) 0.0553(6) 0.4143(6) 0.064(3) Uani 1 1 d . . .
H20 H -0.0165 0.0678 0.4412 0.077 Uiso 1 1 calc R U .
C21 C 0.0177(8) 0.0579(5) 0.3234(6) 0.052(2) Uani 1 1 d . . .
H21 H -0.0585 0.0706 0.2885 0.063 Uiso 1 1 calc R U .
C22 C 0.3255(7) -0.0167(5) 0.1363(5) 0.039(2) Uani 1 1 d . . .
H22A H 0.3092 0.0069 0.0767 0.047 Uiso 1 1 calc R U .
H22B H 0.4105 -0.0191 0.1629 0.047 Uiso 1 1 calc R U .
C23 C 0.3023(9) -0.2355(6) 0.1617(7) 0.063(3) Uani 1 1 d . . .
C24 C 0.3473(8) -0.1606(5) 0.1652(6) 0.052(2) Uani 1 1 d . . .
H24 H 0.4270 -0.1521 0.1942 0.063 Uiso 1 1 calc R U .
C25 C 0.2765(7) -0.0980(5) 0.1266(5) 0.0379(19) Uani 1 1 d . . .
C26 C 0.1574(7) -0.1112(4) 0.0822(5) 0.0319(18) Uani 1 1 d . . .
C27 C 0.1127(8) -0.1872(4) 0.0828(5) 0.042(2) Uani 1 1 d . . .
H27 H 0.0326 -0.1965 0.0565 0.051 Uiso 1 1 calc R U .
C28 C 0.1864(9) -0.2485(5) 0.1218(7) 0.057(3) Uani 1 1 d . . .
H28 H 0.1561 -0.2989 0.1206 0.069 Uiso 1 1 calc R U .
Cl1 Cl 0.4929(2) 0.35808(15) -0.0097(2) 0.0733(8) Uani 1 1 d . . .
Cl2 Cl 0.3931(3) -0.31160(19) 0.2133(3) 0.1148(13) Uani 1 1 d . . .
Dy1 Dy 0.06031(3) 0.06373(2) 0.10723(2) 0.02914(12) Uani 1 1 d . . .
I1 I 0.29344(6) 0.03446(4) 0.74226(4) 0.0608(2) Uani 1 1 d . . .
N1 N 0.1582(6) 0.1940(4) 0.1830(4) 0.0407(17) Uani 1 1 d . . .
N2 N 0.2744(6) 0.0344(4) 0.1945(4) 0.0383(16) Uani 1 1 d . . .
N3 N -0.0823(6) 0.1597(4) 0.1413(4) 0.0390(16) Uani 1 1 d . . .
N4 N 0.0988(6) 0.0431(4) 0.2804(4) 0.0451(18) Uani 1 1 d . . .
O1 O 0.1498(4) 0.1172(3) 0.0124(3) 0.0354(13) Uani 1 1 d . . .
O2 O 0.0860(4) -0.0524(3) 0.0382(3) 0.0304(12) Uani 1 1 d . . .
O3 O -0.0794(6) -0.0260(4) 0.1337(4) 0.0496(16) Uani 1 1 d D . .
H3C H -0.109(7) -0.053(4) 0.087(4) 0.060 Uiso 1 1 d D U .
H3D H -0.130(6) -0.031(5) 0.162(5) 0.060 Uiso 1 1 d D U .
O4 O -0.434(3) 0.055(2) 0.038(3) 0.12(2) Uiso 0.24(2) 1 d . . P
H4C H -0.4810 0.0194 0.0086 0.145 Uiso 0.24(2) 1 d R U P
H4D H -0.3986 0.0367 0.0903 0.145 Uiso 0.24(2) 1 d R U P

loop_
_atom_site_aniso_label
_atom_site_aniso_U_11
_atom_site_aniso_U_22
_atom_site_aniso_U_33
_atom_site_aniso_U_23
_atom_site_aniso_U_13
_atom_site_aniso_U_12
C1 0.056(6) 0.043(5) 0.043(5) -0.002(4) 0.002(4) -0.016(4)
C2 0.025(5) 0.056(6) 0.044(5) 0.014(4) -0.010(4) -0.007(4)
C3 0.074(7) 0.039(5) 0.040(5) -0.014(4) 0.030(5) -0.012(5)
C4 0.058(6) 0.048(5) 0.038(5) -0.007(4) 0.026(5) -0.003(5)
C5 0.090(9) 0.054(6) 0.058(7) -0.019(5) 0.029(6) 0.012(6)
C6 0.090(10) 0.085(9) 0.086(9) -0.033(7) 0.020(7) 0.032(7)
C7 0.056(7) 0.101(9) 0.069(7) -0.011(7) 0.022(6) 0.027(6)
C8 0.048(6) 0.062(6) 0.036(5) -0.001(4) 0.016(4) 0.006(5)
C9 0.055(6) 0.033(5) 0.048(5) -0.004(4) 0.016(5) -0.010(4)
C10 0.033(5) 0.046(5) 0.047(5) 0.013(4) 0.004(4) -0.004(4)
C11 0.046(5) 0.032(4) 0.042(5) -0.003(4) 0.008(4) -0.010(4)
C12 0.041(5) 0.037(5) 0.035(5) 0.003(4) 0.009(4) -0.006(4)
C13 0.036(5) 0.030(4) 0.027(4) 0.002(3) 0.004(4) -0.002(4)
C14 0.039(5) 0.041(5) 0.037(5) 0.002(4) 0.007(4) -0.002(4)
C15 0.041(5) 0.056(6) 0.049(5) 0.011(5) 0.014(4) 0.000(5)
C16 0.051(6) 0.052(5) 0.030(5) 0.009(4) -0.004(4) -0.007(4)
C17 0.053(6) 0.046(5) 0.035(5) 0.001(4) 0.008(4) -0.015(4)
C18 0.071(7) 0.069(7) 0.032(5) 0.013(5) 0.001(5) -0.023(5)
C19 0.089(9) 0.089(8) 0.028(5) -0.003(5) 0.012(6) -0.033(7)
C20 0.086(8) 0.071(7) 0.040(6) -0.001(5) 0.025(5) -0.020(6)
C21 0.049(6) 0.066(6) 0.044(5) 0.000(5) 0.018(4) -0.009(5)
C22 0.024(4) 0.054(5) 0.038(5) 0.010(4) 0.006(4) 0.005(4)
C23 0.064(7) 0.046(6) 0.086(8) 0.028(5) 0.034(6) 0.031(5)
C24 0.034(5) 0.065(6) 0.060(6) 0.018(5) 0.019(4) 0.030(5)
C25 0.026(4) 0.047(5) 0.044(5) 0.000(4) 0.015(4) 0.001(4)
C26 0.038(5) 0.030(4) 0.033(4) 0.000(3) 0.019(4) 0.004(4)
C27 0.048(5) 0.036(5) 0.039(5) -0.004(4) 0.008(4) 0.006(4)
C28 0.066(7) 0.037(5) 0.079(7) 0.012(5) 0.037(6) 0.011(5)
Cl1 0.0507(15) 0.0602(15) 0.109(2) 0.0183(15) 0.0241(15) -0.0169(12)
Cl2 0.098(2) 0.084(2) 0.172(4) 0.061(2) 0.054(2) 0.0626(19)
Dy1 0.0314(2) 0.02924(19) 0.02516(18) -0.00280(17) 0.00606(14) -0.00356(18)
I1 0.0677(5) 0.0668(4) 0.0511(4) 0.0027(3) 0.0228(3) 0.0047(3)
N1 0.046(4) 0.042(4) 0.033(4) -0.005(3) 0.011(3) -0.013(3)
N2 0.036(4) 0.040(4) 0.031(4) 0.002(3) -0.002(3) -0.011(3)
N3 0.043(4) 0.042(4) 0.033(4) -0.003(3) 0.012(3) 0.003(3)
N4 0.049(5) 0.048(4) 0.033(4) -0.001(3) 0.004(4) -0.011(3)
O1 0.037(3) 0.038(3) 0.032(3) -0.003(2) 0.011(2) -0.012(3)
O2 0.031(3) 0.025(3) 0.031(3) 0.003(2) 0.003(2) 0.003(2)
O3 0.057(4) 0.057(4) 0.040(4) -0.015(3) 0.022(3) -0.027(3)

loop_
_atom_type_symbol
_atom_type_description
_atom_type_scat_dispersion_real
_atom_type_scat_dispersion_imag
_atom_type_scat_source
C C 0.0033 0.0016 'International Tables Vol C Tables 4.2.6.8 and 6.1.1.4'
H H 0.0000 0.0000 'International Tables Vol C Tables 4.2.6.8 and 6.1.1.4'
N N 0.0061 0.0033 'International Tables Vol C Tables 4.2.6.8 and 6.1.1.4'
O O 0.0106 0.0060 'International Tables Vol C Tables 4.2.6.8 and 6.1.1.4'
Cl Cl 0.1484 0.1585 'International Tables Vol C Tables 4.2.6.8 and 6.1.1.4'
Dy Dy -0.1892 4.4098 'International Tables Vol C Tables 4.2.6.8 and 6.1.1.4'
I I -0.4742 1.8119 'International Tables Vol C Tables 4.2.6.8 and 6.1.1.4'

loop_
_geom_angle_atom_site_label_1
_geom_angle_atom_site_label_2
_geom_angle_atom_site_label_3
_geom_angle
_geom_angle_site_symmetry_1
_geom_angle_site_symmetry_3
N1 C1 C2 113.6(6) . .
N1 C1 H1A 108.8 . .
C2 C1 H1A 108.8 . .
N1 C1 H1B 108.8 . .
C2 C1 H1B 108.8 . .
H1A C1 H1B 107.7 . .
N2 C2 C1 114.8(7) . .
N2 C2 H2A 108.6 . .
C1 C2 H2A 108.6 . .
N2 C2 H2B 108.6 . .
C1 C2 H2B 108.6 . .
H2A C2 H2B 107.5 . .
N1 C3 C4 110.6(7) . .
N1 C3 H3A 109.5 . .
C4 C3 H3A 109.5 . .
N1 C3 H3B 109.5 . .
C4 C3 H3B 109.5 . .
H3A C3 H3B 108.1 . .
N3 C4 C5 122.8(9) . .
N3 C4 C3 115.7(8) . .
C5 C4 C3 121.5(8) . .
C6 C5 C4 118.3(10) . .
C6 C5 H5 120.8 . .
C4 C5 H5 120.8 . .
C5 C6 C7 120.5(10) . .
C5 C6 H6 119.8 . .
C7 C6 H6 119.8 . .
C8 C7 C6 117.9(10) . .
C8 C7 H7 121.0 . .
C6 C7 H7 121.0 . .
N3 C8 C7 122.8(9) . .
N3 C8 H8 118.6 . .
C7 C8 H8 118.6 . .
C12 C9 N1 117.0(7) . .
C12 C9 H9A 108.0 . .
N1 C9 H9A 108.0 . .
C12 C9 H9B 108.0 . .
N1 C9 H9B 108.0 . .
H9A C9 H9B 107.3 . .
C15 C10 C11 120.9(8) . .
C15 C10 Cl1 119.4(7) . .
C11 C10 Cl1 119.7(7) . .
C10 C11 C12 120.2(8) . .
C10 C11 H11 119.9 . .
C12 C11 H11 119.9 . .
C13 C12 C11 120.0(8) . .
C13 C12 C9 120.4(7) . .
C11 C12 C9 119.6(7) . .
O1 C13 C14 122.2(7) . .
O1 C13 C12 119.7(7) . .
C14 C13 C12 118.1(7) . .
C15 C14 C13 121.0(8) . .
C15 C14 H14 119.5 . .
C13 C14 H14 119.5 . .
C10 C15 C14 119.8(9) . .
C10 C15 H15 120.1 . .
C14 C15 H15 120.1 . .
N2 C16 C17 114.2(7) . .
N2 C16 H16A 108.7 . .
C17 C16 H16A 108.7 . .
N2 C16 H16B 108.7 . .
C17 C16 H16B 108.7 . .
H16A C16 H16B 107.6 . .
N4 C17 C18 122.3(9) . .
N4 C17 C16 117.9(7) . .
C18 C17 C16 119.7(9) . .
C19 C18 C17 118.7(10) . .
C19 C18 H18 120.6 . .
C17 C18 H18 120.6 . .
C20 C19 C18 118.8(9) . .
C20 C19 H19 120.6 . .
C18 C19 H19 120.6 . .
C21 C20 C19 119.2(10) . .
C21 C20 H20 120.4 . .
C19 C20 H20 120.4 . .
N4 C21 C20 123.4(9) . .
N4 C21 H21 118.3 . .
C20 C21 H21 118.3 . .
C25 C22 N2 112.4(6) . .
C25 C22 H22A 109.1 . .
N2 C22 H22A 109.1 . .
C25 C22 H22B 109.1 . .
N2 C22 H22B 109.1 . .
H22A C22 H22B 107.9 . .
C28 C23 C24 120.1(8) . .
C28 C23 Cl2 120.0(8) . .
C24 C23 Cl2 119.8(8) . .
C23 C24 C25 121.4(9) . .
C23 C24 H24 119.3 . .
C25 C24 H24 119.3 . .
C24 C25 C26 119.0(8) . .
C24 C25 C22 120.4(7) . .
C26 C25 C22 120.5(7) . .
O2 C26 C25 121.1(7) . .
O2 C26 C27 120.3(7) . .
C25 C26 C27 118.5(7) . .
C28 C27 C26 120.7(8) . .
C28 C27 H27 119.7 . .
C26 C27 H27 119.7 . .
C23 C28 C27 120.2(9) . .
C23 C28 H28 119.9 . .
C27 C28 H28 119.9 . .
O1 Dy1 O2 83.74(17) . .
O1 Dy1 O3 149.74(18) . .
O2 Dy1 O3 74.10(19) . .
O1 Dy1 O2 76.89(17) . 3
O2 Dy1 O2 69.99(18) . 3
O3 Dy1 O2 76.31(18) . 3
O1 Dy1 N3 110.73(19) . .
O2 Dy1 N3 147.31(19) . .
O3 Dy1 N3 80.4(2) . .
O2 Dy1 N3 84.52(18) 3 .
O1 Dy1 N2 80.29(19) . .
O2 Dy1 N2 80.05(18) . .
O3 Dy1 N2 114.9(2) . .
O2 Dy1 N2 143.88(19) 3 .
N3 Dy1 N2 130.1(2) . .
O1 Dy1 N4 139.1(2) . .
O2 Dy1 N4 110.69(19) . .
O3 Dy1 N4 69.6(2) . .
O2 Dy1 N4 143.8(2) 3 .
N3 Dy1 N4 78.1(2) . .
N2 Dy1 N4 65.8(2) . .
O1 Dy1 N1 73.39(19) . .
O2 Dy1 N1 146.2(2) . .
O3 Dy1 N1 135.0(2) . .
O2 Dy1 N1 125.97(18) 3 .
N3 Dy1 N1 66.0(2) . .
N2 Dy1 N1 71.9(2) . .
N4 Dy1 N1 74.7(2) . .
O1 Dy1 Dy1 78.09(12) . 3
O2 Dy1 Dy1 35.76(11) . 3
O3 Dy1 Dy1 71.86(14) . 3
O2 Dy1 Dy1 34.23(11) 3 3
N3 Dy1 Dy1 116.39(15) . 3
N2 Dy1 Dy1 113.51(15) . 3
N4 Dy1 Dy1 135.50(14) . 3
N1 Dy1 Dy1 149.62(14) . 3
C3 N1 C1 110.3(6) . .
C3 N1 C9 105.4(6) . .
C1 N1 C9 110.7(6) . .
C3 N1 Dy1 109.5(5) . .
C1 N1 Dy1 109.0(5) . .
C9 N1 Dy1 112.0(5) . .
C16 N2 C2 109.5(6) . .
C16 N2 C22 109.6(6) . .
C2 N2 C22 107.3(6) . .
C16 N2 Dy1 114.6(5) . .
C2 N2 Dy1 107.2(4) . .
C22 N2 Dy1 108.4(4) . .
C8 N3 C4 117.6(7) . .
C8 N3 Dy1 121.1(5) . .
C4 N3 Dy1 119.6(6) . .
C17 N4 C21 117.6(8) . .
C17 N4 Dy1 118.9(6) . .
C21 N4 Dy1 123.4(6) . .
C13 O1 Dy1 143.3(4) . .
C26 O2 Dy1 123.4(4) . .
C26 O2 Dy1 125.3(4) . 3
Dy1 O2 Dy1 110.01(18) . 3
Dy1 O3 H3C 109(6) . .
Dy1 O3 H3D 143(6) . .
H3C O3 H3D 103(8) . .
H4C O4 H4D 108.3 . .

loop_
_geom_bond_atom_site_label_1
_geom_bond_atom_site_label_2
_geom_bond_distance
_geom_bond_site_symmetry_2
C1 N1 1.492(10) .
C1 C2 1.512(12) .
C1 H1A 0.9700 .
C1 H1B 0.9700 .
C2 N2 1.486(10) .
C2 H2A 0.9700 .
C2 H2B 0.9700 .
C3 N1 1.479(10) .
C3 C4 1.500(12) .
C3 H3A 0.9700 .
C3 H3B 0.9700 .
C4 N3 1.348(10) .
C4 C5 1.375(12) .
C5 C6 1.356(14) .
C5 H5 0.9300 .
C6 C7 1.384(15) .
C6 H6 0.9300 .
C7 C8 1.371(12) .
C7 H7 0.9300 .
C8 N3 1.341(10) .
C8 H8 0.9300 .
C9 C12 1.488(11) .
C9 N1 1.498(10) .
C9 H9A 0.9700 .
C9 H9B 0.9700 .
C10 C15 1.356(12) .
C10 C11 1.364(11) .
C10 Cl1 1.752(8) .
C11 C12 1.396(10) .
C11 H11 0.9300 .
C12 C13 1.395(10) .
C13 O1 1.338(8) .
C13 C14 1.392(11) .
C14 C15 1.387(11) .
C14 H14 0.9300 .
C15 H15 0.9300 .
C16 N2 1.477(9) .
C16 C17 1.488(12) .
C16 H16A 0.9700 .
C16 H16B 0.9700 .
C17 N4 1.330(10) .
C17 C18 1.386(11) .
C18 C19 1.381(14) .
C18 H18 0.9300 .
C19 C20 1.371(14) .
C19 H19 0.9300 .
C20 C21 1.350(12) .
C20 H20 0.9300 .
C21 N4 1.349(11) .
C21 H21 0.9300 .
C22 C25 1.492(11) .
C22 N2 1.506(10) .
C22 H22A 0.9700 .
C22 H22B 0.9700 .
C23 C28 1.348(13) .
C23 C24 1.378(13) .
C23 Cl2 1.722(9) .
C24 C25 1.379(11) .
C24 H24 0.9300 .
C25 C26 1.395(10) .
C26 O2 1.356(8) .
C26 C27 1.400(10) .
C27 C28 1.380(11) .
C27 H27 0.9300 .
C28 H28 0.9300 .
Dy1 O1 2.247(5) .
Dy1 O2 2.311(5) .
Dy1 O3 2.382(6) .
Dy1 O2 2.401(4) 3
Dy1 N3 2.521(6) .
Dy1 N2 2.547(6) .
Dy1 N4 2.602(7) .
Dy1 N1 2.614(6) .
Dy1 Dy1 3.8610(7) 3
O2 Dy1 2.401(4) 3
O3 H3C 0.84(2) .
O3 H3D 0.85(2) .
O4 H4C 0.8500 .
O4 H4D 0.8500 .
